data_4308305
loop_
_publ_author_name
'Ba L. Tran'
'Carl J. Carrano'

_publ_section_title
;
Oxo-Molybdenum(VI,V,IV) Complexes of the Facially Coordinating
Tris(mercaptoimidazolyl)borate Ligand: Synthesis, Characterization, and
Oxygen Atom Transfer Reactivity
;
_journal_name_full 'Inorganic Chemistry'
_journal_page_first 5429
_journal_page_last 5438
_journal_paper_doi 10.1021/ic7005259
_journal_volume 46
_journal_year 2007
_chemical_formula_sum 'C22 H34 B F6 Mo N8 O P S3'
_chemical_formula_weight 774.47
_chemical_name_systematic
; 
 ? 
;
_space_group_IT_number 14
_symmetry_cell_setting monoclinic
_symmetry_space_group_name_Hall '-P 2ybc'
_symmetry_space_group_name_H-M 'P 1 21/c 1'
_atom_sites_solution_hydrogens geom
_atom_sites_solution_primary direct
_atom_sites_solution_secondary difmap
_audit_creation_method SHELXL-97
_cell_angle_alpha 90.00
_cell_angle_beta 99.227(7)
_cell_angle_gamma 90.00
_cell_formula_units_Z 4
_cell_length_a 11.5639(15)
_cell_length_b 25.181(3)
_cell_length_c 12.0206(14)
_cell_measurement_reflns_used 1812
_cell_measurement_temperature 240(2)
_cell_measurement_theta_max 16.25
_cell_measurement_theta_min 2.36
_cell_volume 3455.0(7)
_computing_cell_refinement 'Bruker SMART'
_computing_data_collection 'Bruker SMART'
_computing_data_reduction 'Bruker SAINT'
_computing_molecular_graphics 'Bruker SHELXTL'
_computing_publication_material 'Bruker SHELXTL'
_computing_structure_refinement 'SHELXL-97 (Sheldrick, 1997)'
_computing_structure_solution 'SHELXS-97 (Sheldrick, 1990)'
_diffrn_ambient_temperature 240(2)
_diffrn_measured_fraction_theta_full 0.978
_diffrn_measured_fraction_theta_max 0.978
_diffrn_measurement_device_type 'CCD area detector'
_diffrn_measurement_method 'phi and omega scans'
_diffrn_radiation_monochromator graphite
_diffrn_radiation_source 'fine-focus sealed tube'
_diffrn_radiation_type MoK\a
_diffrn_radiation_wavelength 0.71073
_diffrn_reflns_av_R_equivalents 0.0971
_diffrn_reflns_av_sigmaI/netI 0.0428
_diffrn_reflns_limit_h_max 9
_diffrn_reflns_limit_h_min -9
_diffrn_reflns_limit_k_max 19
_diffrn_reflns_limit_k_min -19
_diffrn_reflns_limit_l_max 9
_diffrn_reflns_limit_l_min -8
_diffrn_reflns_number 18287
_diffrn_reflns_theta_full 16.34
_diffrn_reflns_theta_max 16.34
_diffrn_reflns_theta_min 2.36
_exptl_absorpt_coefficient_mu 0.670
_exptl_absorpt_correction_T_max 0.9933
_exptl_absorpt_correction_T_min 0.8777
_exptl_absorpt_correction_type multi-scan
_exptl_absorpt_process_details SADABS
_exptl_crystal_colour pale-green
_exptl_crystal_density_diffrn 1.489
_exptl_crystal_density_meas 0
_exptl_crystal_density_method 'not measured'
_exptl_crystal_description needle
_exptl_crystal_F_000 1576
_exptl_crystal_size_max 0.20
_exptl_crystal_size_mid 0.05
_exptl_crystal_size_min 0.01
_refine_diff_density_max 0.340
_refine_diff_density_min -0.232
_refine_diff_density_rms 0.054
_refine_ls_extinction_method none
_refine_ls_goodness_of_fit_ref 1.037
_refine_ls_hydrogen_treatment mixed
_refine_ls_matrix_type full
_refine_ls_number_parameters 392
_refine_ls_number_reflns 1755
_refine_ls_number_restraints 12
_refine_ls_restrained_S_all 1.033
_refine_ls_R_factor_all 0.0581
_refine_ls_R_factor_gt 0.0355
_refine_ls_shift/su_max 0.001
_refine_ls_shift/su_mean 0.000
_refine_ls_structure_factor_coef Fsqd
_refine_ls_weighting_details 'calc w=1/[\s^2^(Fo^2^)+(0.0498P)^2^+7.6121P] where P=(Fo^2^+2Fc^2^)/3'
_refine_ls_weighting_scheme calc
_refine_ls_wR_factor_gt 0.0819
_refine_ls_wR_factor_ref 0.0936
_reflns_number_gt 1322
_reflns_number_total 1755
_reflns_threshold_expression >2sigma(I)
_cod_data_source_file ic7005259-file003.cif
_cod_data_source_block ba38a
_cod_depositor_comments
;
The following automatic conversions were performed:
'_symmetry_cell_setting' value 'Monoclinic' changed to 'monoclinic'
according to '/home/saulius/struct/CIF-dictionaries/cif_core.dic'
dictionary named 'cif_core.dic' version 2.4.1 from
2010-06-29.

'_exptl_absorpt_correction_type' value 'multiscan' changed to
'multi-scan' according to
'/home/saulius/struct/CIF-dictionaries/cif_core.dic' dictionary named
'cif_core.dic' version 2.4.1 from 2010-06-29.

Automatic conversion script
Id: cif_fix_enum 1527 2010-12-29 10:47:43Z saulius 
;
_cod_original_cell_volume 3455.0(8)
_cod_database_code 4308305

loop_
_symmetry_equiv_pos_as_xyz
'x, y, z'
'-x, y+1/2, -z+1/2'
'-x, -y, -z'
'x, -y-1/2, z-1/2'

loop_
_atom_site_label
_atom_site_type_symbol
_atom_site_fract_x
_atom_site_fract_y
_atom_site_fract_z
_atom_site_U_iso_or_equiv
_atom_site_adp_type
_atom_site_occupancy
_atom_site_symmetry_multiplicity
_atom_site_calc_flag
_atom_site_refinement_flags
_atom_site_disorder_assembly
_atom_site_disorder_group
Mo1 Mo 0.92354(8) 0.56631(4) 0.13291(7) 0.0337(5) Uani 1 1 d . . .
O1 O 0.9055(6) 0.5012(3) 0.1033(6) 0.061(2) Uani 1 1 d . . .
S1 S 0.9471(3) 0.67130(10) 0.1300(2) 0.0428(10) Uani 1 1 d . . .
S2 S 0.9524(3) 0.57232(11) 0.3380(2) 0.0385(9) Uani 1 1 d . . .
S3 S 0.7019(2) 0.57773(13) 0.1237(2) 0.0466(10) Uani 1 1 d . . .
N1 N 1.0689(14) 0.7120(4) 0.3252(16) 0.056(4) Uani 1 1 d . . .
N2 N 0.8837(12) 0.6953(4) 0.3337(15) 0.039(3) Uani 1 1 d . . .
N3 N 0.7610(17) 0.5381(5) 0.4208(9) 0.045(3) Uani 1 1 d . . .
N4 N 0.7485(16) 0.6207(6) 0.3770(8) 0.039(3) Uani 1 1 d . . .
N5 N 0.6171(10) 0.6697(7) 0.0272(12) 0.058(3) Uani 1 1 d . . .
N6 N 0.6908(8) 0.6794(7) 0.2033(12) 0.044(3) Uani 1 1 d U . .
C13 C 1.1002(12) 0.5652(5) 0.1485(9) 0.046(4) Uani 1 1 d . . .
C18 C 0.9145(9) 0.5883(5) -0.0347(12) 0.045(4) Uani 1 1 d . . .
C1 C 1.1773(13) 0.7154(5) 0.2786(10) 0.074(4) Uani 1 1 d . . .
H1B H 1.1648 0.7016 0.2032 0.111 Uiso 1 1 calc R . .
H1C H 1.2372 0.6951 0.3244 0.111 Uiso 1 1 calc R . .
H1D H 1.2015 0.7519 0.2774 0.111 Uiso 1 1 calc R . .
C2 C 1.048(2) 0.7268(5) 0.4304(16) 0.067(5) Uani 1 1 d . . .
H2A H 1.1025 0.7409 0.4883 0.081 Uiso 1 1 calc R . .
C3 C 0.935(2) 0.7170(6) 0.4338(18) 0.057(5) Uani 1 1 d . . .
H3A H 0.8969 0.7239 0.4949 0.068 Uiso 1 1 calc R . .
C4 C 0.969(2) 0.6930(5) 0.2663(10) 0.040(4) Uani 1 1 d . . .
C5 C 0.8026(11) 0.4843(6) 0.4319(10) 0.073(4) Uani 1 1 d . . .
H5A H 0.8777 0.4820 0.4078 0.109 Uiso 1 1 calc R . .
H5B H 0.7481 0.4614 0.3860 0.109 Uiso 1 1 calc R . .
H5C H 0.8098 0.4735 0.5092 0.109 Uiso 1 1 calc R . .
C6 C 0.6561(17) 0.5562(10) 0.4469(10) 0.059(4) Uani 1 1 d . . .
H6A H 0.6005 0.5365 0.4769 0.070 Uiso 1 1 calc R . .
C7 C 0.6503(17) 0.6076(10) 0.4205(13) 0.057(4) Uani 1 1 d . . .
H7A H 0.5898 0.6306 0.4300 0.069 Uiso 1 1 calc R . .
C8 C 0.8174(11) 0.5771(11) 0.3762(9) 0.034(3) Uani 1 1 d . . .
C9 C 0.5853(11) 0.6462(6) -0.0832(12) 0.094(5) Uani 1 1 d . . .
H9A H 0.6059 0.6092 -0.0798 0.142 Uiso 1 1 calc R . .
H9B H 0.6265 0.6639 -0.1358 0.142 Uiso 1 1 calc R . .
H9C H 0.5025 0.6498 -0.1074 0.142 Uiso 1 1 calc R . .
C10 C 0.6015(12) 0.7214(8) 0.057(2) 0.068(5) Uani 1 1 d U . .
H10A H 0.5663 0.7480 0.0092 0.082 Uiso 1 1 calc R . .
C11 C 0.6456(15) 0.7265(8) 0.1643(18) 0.066(5) Uani 1 1 d . . .
H11A H 0.6455 0.7575 0.2064 0.079 Uiso 1 1 calc R . .
C12 C 0.6750(12) 0.6436(6) 0.119(2) 0.043(4) Uani 1 1 d . . .
C14 C 1.3306(14) 0.5609(6) 0.1516(14) 0.074(4) Uani 1 1 d . . .
C15 C 1.3853(11) 0.6116(7) 0.2035(13) 0.132(6) Uani 1 1 d . . .
H15A H 1.3548 0.6414 0.1581 0.198 Uiso 1 1 calc R . .
H15B H 1.4688 0.6100 0.2071 0.198 Uiso 1 1 calc R . .
H15C H 1.3670 0.6157 0.2781 0.198 Uiso 1 1 calc R . .
C16 C 1.3479(11) 0.5579(7) 0.0319(15) 0.147(8) Uani 1 1 d . . .
H16A H 1.3151 0.5253 -0.0006 0.220 Uiso 1 1 calc R . .
H16B H 1.4301 0.5589 0.0281 0.220 Uiso 1 1 calc R . .
H16C H 1.3096 0.5874 -0.0090 0.220 Uiso 1 1 calc R . .
C17 C 1.3785(13) 0.5138(9) 0.220(2) 0.231(13) Uani 1 1 d . . .
H17A H 1.3441 0.4819 0.1856 0.346 Uiso 1 1 calc R . .
H17B H 1.3602 0.5168 0.2950 0.346 Uiso 1 1 calc R . .
H17C H 1.4620 0.5124 0.2237 0.346 Uiso 1 1 calc R . .
C19 C 0.9345(15) 0.6170(6) -0.2414(13) 0.073(4) Uani 1 1 d . . .
C20 C 1.0629(16) 0.6331(6) -0.2294(13) 0.138(7) Uani 1 1 d . . .
H20A H 1.1115 0.6026 -0.2094 0.207 Uiso 1 1 calc R . .
H20B H 1.0797 0.6596 -0.1717 0.207 Uiso 1 1 calc R . .
H20C H 1.0785 0.6473 -0.2997 0.207 Uiso 1 1 calc R . .
C21 C 0.8536(14) 0.6634(6) -0.2767(11) 0.127(6) Uani 1 1 d . . .
H21A H 0.7737 0.6517 -0.2854 0.191 Uiso 1 1 calc R . .
H21B H 0.8694 0.6774 -0.3470 0.191 Uiso 1 1 calc R . .
H21C H 0.8664 0.6906 -0.2201 0.191 Uiso 1 1 calc R . .
C22 C 0.9083(12) 0.5716(6) -0.3195(10) 0.106(5) Uani 1 1 d . . .
H22A H 0.9636 0.5436 -0.2976 0.159 Uiso 1 1 calc R . .
H22B H 0.9140 0.5829 -0.3948 0.159 Uiso 1 1 calc R . .
H22C H 0.8305 0.5590 -0.3170 0.159 Uiso 1 1 calc R . .
N7 N 1.2030(14) 0.5643(4) 0.1534(8) 0.063(3) Uani 1 1 d . . .
N8 N 0.9145(8) 0.6007(4) -0.1289(12) 0.050(3) Uani 1 1 d . . .
P1 P 0.6135(4) 0.34844(19) 0.4042(4) 0.0793(13) Uani 1 1 d . . .
F1 F 0.6372(11) 0.2969(4) 0.3532(12) 0.256(8) Uani 1 1 d . . .
F2 F 0.6346(8) 0.3813(4) 0.3001(8) 0.169(4) Uani 1 1 d . . .
F3 F 0.7418(8) 0.3581(3) 0.4554(9) 0.157(4) Uani 1 1 d . . .
F4 F 0.4807(8) 0.3420(4) 0.3556(7) 0.139(3) Uani 1 1 d . . .
F5 F 0.5824(7) 0.4033(3) 0.4585(8) 0.131(3) Uani 1 1 d . . .
F6 F 0.5829(7) 0.3212(3) 0.5132(7) 0.126(3) Uani 1 1 d . . .
B1 B 0.757(2) 0.6771(8) 0.3276(16) 0.045(4) Uani 1 1 d . . .
HB1 H 0.704(8) 0.708(4) 0.372(7) 0.05(3) Uiso 1 1 d . . .

loop_
_atom_site_aniso_label
_atom_site_aniso_U_11
_atom_site_aniso_U_22
_atom_site_aniso_U_33
_atom_site_aniso_U_23
_atom_site_aniso_U_13
_atom_site_aniso_U_12
Mo1 0.0401(8) 0.0284(8) 0.0324(8) -0.0006(6) 0.0055(5) 0.0026(6)
O1 0.064(6) 0.042(6) 0.076(6) -0.013(4) 0.005(4) 0.001(5)
S1 0.066(2) 0.030(2) 0.035(2) 0.0020(17) 0.0144(17) -0.0032(18)
S2 0.040(2) 0.038(2) 0.038(2) 0.0050(15) 0.0057(16) 0.0019(18)
S3 0.040(2) 0.042(3) 0.058(2) -0.0046(18) 0.0061(16) 0.0038(18)
N1 0.074(12) 0.042(8) 0.046(12) -0.007(6) -0.007(12) -0.027(8)
N2 0.073(14) 0.021(7) 0.023(10) -0.014(6) 0.005(11) 0.007(7)
N3 0.050(11) 0.031(11) 0.054(7) 0.023(7) 0.006(6) -0.005(11)
N4 0.049(10) 0.041(13) 0.031(7) 0.000(7) 0.021(6) -0.002(11)
N5 0.054(8) 0.073(13) 0.046(12) 0.022(12) 0.006(7) 0.014(8)
N6 0.051(8) 0.018(10) 0.067(14) 0.017(11) 0.017(8) 0.023(7)
C13 0.034(11) 0.065(9) 0.045(8) 0.010(6) 0.025(8) 0.010(10)
C18 0.048(9) 0.054(10) 0.031(10) -0.022(8) 0.000(8) 0.008(6)
C1 0.056(11) 0.084(12) 0.085(11) -0.024(8) 0.019(9) -0.029(8)
C2 0.13(2) 0.052(10) 0.017(14) -0.025(8) 0.003(11) -0.018(11)
C3 0.085(16) 0.033(9) 0.061(19) -0.004(10) 0.039(13) -0.006(9)
C4 0.070(15) 0.017(8) 0.038(13) 0.001(8) 0.022(15) 0.018(9)
C5 0.085(12) 0.048(12) 0.087(11) 0.031(8) 0.022(8) -0.020(10)
C6 0.024(14) 0.081(19) 0.073(10) 0.012(10) 0.014(8) -0.003(11)
C7 0.047(16) 0.067(18) 0.061(10) 0.009(9) 0.017(9) 0.016(11)
C8 0.050(13) 0.031(13) 0.021(8) -0.001(8) 0.003(8) -0.003(14)
C9 0.091(12) 0.151(15) 0.036(11) 0.016(10) -0.006(9) 0.044(10)
C10 0.081(11) 0.022(14) 0.11(2) 0.034(11) 0.034(12) 0.030(9)
C11 0.098(12) 0.060(18) 0.041(13) -0.010(12) 0.019(9) 0.013(11)
C12 0.040(10) 0.047(15) 0.044(13) 0.017(14) 0.014(9) 0.006(9)
C14 0.038(14) 0.088(13) 0.100(14) -0.037(10) 0.023(10) -0.012(11)
C15 0.054(12) 0.166(18) 0.177(17) -0.069(14) 0.024(10) -0.014(12)
C16 0.063(12) 0.23(2) 0.157(18) -0.112(15) 0.059(11) -0.042(12)
C17 0.057(14) 0.21(2) 0.43(4) 0.18(3) 0.052(16) 0.055(14)
C19 0.142(17) 0.045(11) 0.033(12) 0.024(9) 0.015(10) 0.029(11)
C20 0.131(17) 0.150(18) 0.148(17) 0.012(12) 0.069(13) -0.021(14)
C21 0.220(19) 0.095(13) 0.078(12) 0.046(10) 0.061(11) 0.058(14)
C22 0.191(17) 0.095(13) 0.028(9) -0.024(9) 0.003(9) 0.027(12)
N7 0.046(11) 0.079(9) 0.071(8) -0.019(6) 0.027(8) -0.003(9)
N8 0.073(8) 0.044(7) 0.030(9) -0.006(7) -0.003(7) 0.019(5)
P1 0.077(5) 0.088(4) 0.077(4) -0.014(3) 0.026(3) -0.033(3)
F1 0.251(14) 0.112(9) 0.46(2) -0.168(11) 0.237(14) -0.064(8)
F2 0.186(10) 0.218(11) 0.107(8) 0.005(7) 0.038(7) -0.101(8)
F3 0.073(7) 0.114(8) 0.272(12) 0.039(7) -0.011(7) -0.021(6)
F4 0.104(8) 0.184(9) 0.117(7) -0.003(6) -0.012(6) -0.074(7)
F5 0.112(7) 0.101(7) 0.193(9) -0.034(6) 0.061(6) -0.031(5)
F6 0.137(8) 0.123(7) 0.114(7) 0.029(6) 0.011(6) -0.030(6)
B1 0.049(16) 0.050(17) 0.038(15) 0.000(11) 0.014(12) 0.008(12)

loop_
_atom_type_symbol
_atom_type_description
_atom_type_scat_dispersion_real
_atom_type_scat_dispersion_imag
_atom_type_scat_source
C C 0.0033 0.0016 'International Tables Vol C Tables 4.2.6.8 and 6.1.1.4'
H H 0.0000 0.0000 'International Tables Vol C Tables 4.2.6.8 and 6.1.1.4'
N N 0.0061 0.0033 'International Tables Vol C Tables 4.2.6.8 and 6.1.1.4'
O O 0.0106 0.0060 'International Tables Vol C Tables 4.2.6.8 and 6.1.1.4'
S S 0.1246 0.1234 'International Tables Vol C Tables 4.2.6.8 and 6.1.1.4'
P P 0.1023 0.0942 'International Tables Vol C Tables 4.2.6.8 and 6.1.1.4'
Mo Mo -1.6832 0.6857 'International Tables Vol C Tables 4.2.6.8 and 6.1.1.4'
F F 0.0171 0.0103 'International Tables Vol C Tables 4.2.6.8 and 6.1.1.4'
B B 0.0013 0.0007 'International Tables Vol C Tables 4.2.6.8 and 6.1.1.4'

loop_
_geom_angle_atom_site_label_1
_geom_angle_atom_site_label_2
_geom_angle_atom_site_label_3
_geom_angle
_geom_angle_site_symmetry_1
_geom_angle_site_symmetry_3
_geom_angle_publ_flag
O1 Mo1 C13 95.4(4) . . ?
O1 Mo1 C18 94.0(4) . . ?
C13 Mo1 C18 89.2(4) . . ?
O1 Mo1 S2 105.4(2) . . ?
C13 Mo1 S2 86.3(3) . . ?
C18 Mo1 S2 160.4(3) . . ?
O1 Mo1 S3 90.6(2) . . ?
C13 Mo1 S3 173.7(4) . . ?
C18 Mo1 S3 91.9(3) . . ?
S2 Mo1 S3 90.61(10) . . ?
O1 Mo1 S1 167.2(2) . . ?
C13 Mo1 S1 84.9(4) . . ?
C18 Mo1 S1 73.2(3) . . ?
S2 Mo1 S1 87.36(9) . . ?
S3 Mo1 S1 89.54(10) . . ?
C4 S1 Mo1 107.8(4) . . ?
C8 S2 Mo1 107.1(4) . . ?
C12 S3 Mo1 106.8(4) . . ?
C4 N1 C2 108.5(12) . . ?
C4 N1 C1 122.8(19) . . ?
C2 N1 C1 129(2) . . ?
C3 N2 C4 106.7(12) . . ?
C3 N2 B1 116.0(17) . . ?
C4 N2 B1 137.1(18) . . ?
C8 N3 C6 110.7(11) . . ?
C8 N3 C5 123(2) . . ?
C6 N3 C5 126(2) . . ?
C8 N4 C7 109.5(11) . . ?
C8 N4 B1 131.8(19) . . ?
C7 N4 B1 118(2) . . ?
C12 N5 C10 108.5(12) . . ?
C12 N5 C9 124.3(19) . . ?
C10 N5 C9 127.0(19) . . ?
C12 N6 C11 109.2(12) . . ?
C12 N6 B1 132.8(17) . . ?
C11 N6 B1 117.8(17) . . ?
N7 C13 Mo1 177.6(10) . . ?
N8 C18 Mo1 177.1(10) . . ?
C3 C2 N1 107.1(13) . . ?
C2 C3 N2 109.5(14) . . ?
N1 C4 N2 108.2(12) . . ?
N1 C4 S1 127(2) . . ?
N2 C4 S1 125(2) . . ?
C7 C6 N3 106.2(13) . . ?
C6 C7 N4 108.2(13) . . ?
N3 C8 N4 105.4(11) . . ?
N3 C8 S2 126(2) . . ?
N4 C8 S2 129(2) . . ?
C11 C10 N5 107.5(13) . . ?
C10 C11 N6 108.8(14) . . ?
N6 C12 N5 106.0(12) . . ?
N6 C12 S3 129.2(18) . . ?
N5 C12 S3 124.3(19) . . ?
N7 C14 C16 107.8(11) . . ?
N7 C14 C17 108.6(12) . . ?
C16 C14 C17 113.3(15) . . ?
N7 C14 C15 107.3(12) . . ?
C16 C14 C15 109.3(13) . . ?
C17 C14 C15 110.4(15) . . ?
N8 C19 C22 108.9(12) . . ?
N8 C19 C21 107.0(11) . . ?
C22 C19 C21 111.3(13) . . ?
N8 C19 C20 106.4(11) . . ?
C22 C19 C20 111.3(13) . . ?
C21 C19 C20 111.7(13) . . ?
C13 N7 C14 175.7(12) . . ?
C18 N8 C19 171.0(12) . . ?
F1 P1 F3 94.2(7) . . ?
F1 P1 F2 94.0(7) . . ?
F3 P1 F2 88.4(5) . . ?
F1 P1 F4 89.5(6) . . ?
F3 P1 F4 176.3(6) . . ?
F2 P1 F4 91.5(5) . . ?
F1 P1 F6 92.6(7) . . ?
F3 P1 F6 93.9(5) . . ?
F2 P1 F6 172.9(6) . . ?
F4 P1 F6 85.8(5) . . ?
F1 P1 F5 177.7(6) . . ?
F3 P1 F5 88.0(5) . . ?
F2 P1 F5 86.8(6) . . ?
F4 P1 F5 88.3(5) . . ?
F6 P1 F5 86.6(5) . . ?
N2 B1 N4 112.0(14) . . ?
N2 B1 N6 110.6(14) . . ?
N4 B1 N6 110.4(14) . . ?

loop_
_geom_bond_atom_site_label_1
_geom_bond_atom_site_label_2
_geom_bond_distance
_geom_bond_site_symmetry_2
_geom_bond_publ_flag
Mo1 O1 1.684(7) . ?
Mo1 C13 2.021(14) . ?
Mo1 C18 2.075(15) . ?
Mo1 S2 2.438(3) . ?
Mo1 S3 2.564(3) . ?
Mo1 S1 2.659(3) . ?
S1 C4 1.708(13) . ?
S2 C8 1.701(14) . ?
S3 C12 1.687(15) . ?
N1 C4 1.345(14) . ?
N1 C2 1.376(15) . ?
N1 C1 1.456(14) . ?
N2 C3 1.367(16) . ?
N2 C4 1.370(14) . ?
N2 B1 1.529(19) . ?
N3 C8 1.338(13) . ?
N3 C6 1.377(15) . ?
N3 C5 1.438(13) . ?
N4 C8 1.358(13) . ?
N4 C7 1.364(15) . ?
N4 B1 1.55(2) . ?
N5 C12 1.365(14) . ?
N5 C10 1.367(14) . ?
N5 C9 1.446(14) . ?
N6 C12 1.346(14) . ?
N6 C11 1.349(16) . ?
N6 B1 1.566(19) . ?
C13 N7 1.181(13) . ?
C18 N8 1.175(12) . ?
C2 C3 1.340(15) . ?
C6 C7 1.333(15) . ?
C10 C11 1.321(15) . ?
C14 N7 1.482(15) . ?
C14 C16 1.486(17) . ?
C14 C17 1.500(18) . ?
C14 C15 1.514(16) . ?
C19 N8 1.467(15) . ?
C19 C22 1.479(15) . ?
C19 C21 1.515(16) . ?
C19 C20 1.524(17) . ?
P1 F1 1.479(10) . ?
P1 F3 1.532(10) . ?
P1 F2 1.551(10) . ?
P1 F4 1.560(9) . ?
P1 F6 1.569(9) . ?
P1 F5 1.594(9) . ?
